data_4506132
loop_
_publ_author_name
'Walsh, Rosa D.'
'Smith, Jessica M.'
'Hanks, Timothy W.'
'Pennington, William T.'

_publ_section_title
;
 Computational and Crystallographic Studies of Pseudo-Polyhalides
;
_journal_issue 6
_journal_name_full 'Crystal Growth &amp; Design'
_journal_page_first 2759
_journal_paper_doi 10.1021/cg201231t
_journal_volume 12
_journal_year 2012
_chemical_formula_sum 'C27 H52 I7 Na O14'
_chemical_formula_weight 1511.98
_chemical_name_systematic
; 
 ? 
;
_space_group_IT_number 191
_symmetry_space_group_name_Hall '-P 6 2'
_symmetry_space_group_name_H-M 'P 6/m m m'
_atom_sites_solution_hydrogens geom
_atom_sites_solution_primary direct
_atom_sites_solution_secondary difmap
_audit_creation_method SHELXL-97
_cell_angle_alpha 90.00
_cell_angle_beta 90.00
_cell_angle_gamma 120.00
_cell_formula_units_Z 2
_cell_length_a 14.4910(10)
_cell_length_b 14.4910(10)
_cell_length_c 8.9118(5)
_cell_measurement_temperature 293(2)
_cell_volume 1620.66(18)
_computing_structure_refinement 'SHELXL-97 (Sheldrick, 1997)'
_computing_structure_solution 'SHELXS-97 (Sheldrick, 1990)'
_diffrn_ambient_temperature 293(2)
_diffrn_measured_fraction_theta_full 0.988
_diffrn_measured_fraction_theta_max 0.988
_diffrn_radiation_monochromator graphite
_diffrn_radiation_source 'fine-focus sealed tube'
_diffrn_radiation_type MoK\a
_diffrn_radiation_wavelength 0.71073
_diffrn_reflns_av_R_equivalents 0.0379
_diffrn_reflns_av_sigmaI/netI 0.0117
_diffrn_reflns_limit_h_max 18
_diffrn_reflns_limit_h_min -18
_diffrn_reflns_limit_k_max 18
_diffrn_reflns_limit_k_min -18
_diffrn_reflns_limit_l_max 10
_diffrn_reflns_limit_l_min -11
_diffrn_reflns_number 15729
_diffrn_reflns_theta_full 26.65
_diffrn_reflns_theta_max 26.65
_diffrn_reflns_theta_min 3.25
_exptl_absorpt_coefficient_mu 6.790
_exptl_crystal_density_diffrn 3.098
_exptl_crystal_density_method 'not measured'
_exptl_crystal_F_000 1416
_refine_diff_density_max 2.140
_refine_diff_density_min -1.495
_refine_diff_density_rms 0.441
_refine_ls_extinction_method none
_refine_ls_goodness_of_fit_ref 1.121
_refine_ls_hydrogen_treatment mixed
_refine_ls_matrix_type full
_refine_ls_number_parameters 13
_refine_ls_number_reflns 722
_refine_ls_number_restraints 0
_refine_ls_restrained_S_all 1.121
_refine_ls_R_factor_all 0.1360
_refine_ls_R_factor_gt 0.1357
_refine_ls_shift/su_max 0.079
_refine_ls_shift/su_mean 0.029
_refine_ls_structure_factor_coef Fsqd
_refine_ls_weighting_details 'calc w=1/[\s^2^(Fo^2^)+(0.0496P)^2^+193.6004P] where P=(Fo^2^+2Fc^2^)/3'
_refine_ls_weighting_scheme calc
_refine_ls_wR_factor_gt 0.2961
_refine_ls_wR_factor_ref 0.2962
_reflns_number_gt 720
_reflns_number_total 722
_reflns_threshold_expression >2sigma(I)
_cod_data_source_file cg201231t_si_001.cif
_cod_data_source_block cd0263
_cod_database_code 4506132

loop_
_symmetry_equiv_pos_as_xyz
'x, y, z'
'-y, x-y, z'
'-x+y, -x, z'
'-x, -y, z'
'y, -x+y, z'
'x-y, x, z'
'y, x, -z'
'x-y, -y, -z'
'-x, -x+y, -z'
'-y, -x, -z'
'-x+y, y, -z'
'x, x-y, -z'
'-x, -y, -z'
'y, -x+y, -z'
'x-y, x, -z'
'x, y, -z'
'-y, x-y, -z'
'-x+y, -x, -z'
'-y, -x, z'
'-x+y, y, z'
'x, x-y, z'
'y, x, z'
'x-y, -y, z'
'-x, -x+y, z'

loop_
_atom_site_label
_atom_site_type_symbol
_atom_site_fract_x
_atom_site_fract_y
_atom_site_fract_z
_atom_site_U_iso_or_equiv
_atom_site_adp_type
_atom_site_occupancy
_atom_site_symmetry_multiplicity
_atom_site_calc_flag
_atom_site_refinement_flags
I1 I 0.6667 0.3333 0.5000 0.0657(18) Uani 1 12 d S
I2 I 0.42962(11) 0.8592(2) 0.7976(3) 0.0796(11) Uani 1 2 d S
C1 C 0.5000 0.5000 0.933(9) 0.043(19) Uiso 0.50 4 d SP
C1A C 0.472(4) 0.944(8) 1.0000 0.06(2) Uiso 0.50 4 d SP

loop_
_atom_site_aniso_label
_atom_site_aniso_U_11
_atom_site_aniso_U_22
_atom_site_aniso_U_33
_atom_site_aniso_U_23
_atom_site_aniso_U_13
_atom_site_aniso_U_12
I1 0.079(3) 0.079(3) 0.040(3) 0.000 0.000 0.0393(14)
I2 0.0815(16) 0.0553(15) 0.093(2) -0.0174(15) -0.0087(8) 0.0277(8)

loop_
_atom_type_symbol
_atom_type_description
_atom_type_scat_dispersion_real
_atom_type_scat_dispersion_imag
_atom_type_scat_source
C C 0.0033 0.0016 'International Tables Vol C Tables 4.2.6.8 and 6.1.1.4'
H H 0.0000 0.0000 'International Tables Vol C Tables 4.2.6.8 and 6.1.1.4'
O O 0.0106 0.0060 'International Tables Vol C Tables 4.2.6.8 and 6.1.1.4'
Na Na 0.0362 0.0249 'International Tables Vol C Tables 4.2.6.8 and 6.1.1.4'
I I -0.4742 1.8119 'International Tables Vol C Tables 4.2.6.8 and 6.1.1.4'

loop_
_geom_angle_atom_site_label_1
_geom_angle_atom_site_label_2
_geom_angle_atom_site_label_3
_geom_angle
_geom_angle_site_symmetry_1
_geom_angle_site_symmetry_3
I2 I1 I2 140.64(4) 13_666 5
I2 I1 I2 95.32(10) 13_666 4_665
I2 I1 I2 71.37(8) 5 4_665
I2 I1 I2 71.37(8) 13_666 14_556
I2 I1 I2 95.32(10) 5 14_556
I2 I1 I2 140.64(4) 4_665 14_556
I2 I1 I2 140.64(4) 13_666 6_655
I2 I1 I2 71.37(8) 5 6_655
I2 I1 I2 71.37(8) 4_665 6_655
I2 I1 I2 140.64(4) 14_556 6_655
I2 I1 I2 71.37(8) 13_666 15_656
I2 I1 I2 140.64(4) 5 15_656
I2 I1 I2 140.64(4) 4_665 15_656
I2 I1 I2 71.37(8) 14_556 15_656
I2 I1 I2 95.32(10) 6_655 15_656
C1 I2 C1A 25(2) 2_665 .
C1 I2 I2 34.4(18) 2_665 4_675
C1A I2 I2 59(2) . 4_675
C1 I2 I1 166.8(18) 2_665 13_666
C1A I2 I1 168(2) . 13_666
I2 I2 I1 132.34(5) 4_675 13_666
C1 I2 I2 55.6(18) 2_665 16_557
C1A I2 I2 31(2) . 16_557
I2 I2 I2 90.000(1) 4_675 16_557
I1 I2 I2 137.66(5) 13_666 16_557
C1A C1 C1A 99(10) 3_565 15_657
C1A C1 C1 50(7) 3_565 13_667
C1A C1 C1 50(7) 15_657 13_667
C1A C1 I2 75(5) 3_565 3_565
C1A C1 I2 174(8) 15_657 3_565
C1 C1 I2 124.4(18) 13_667 3_565
C1A C1 I2 174(8) 3_565 6_655
C1A C1 I2 75(5) 15_657 6_655
C1 C1 I2 124.4(18) 13_667 6_655
I2 C1 I2 111(4) 3_565 6_655
C1 C1A C1 81(10) 14_567 2_665
C1 C1A C1A 40(7) 14_567 13_677
C1 C1A C1A 40(7) 2_665 13_677
C1 C1A I2 161(9) 14_567 .
C1 C1A I2 80(5) 2_665 .
C1A C1A I2 121(2) 13_677 .
C1 C1A I2 80(5) 14_567 16_557
C1 C1A I2 161(9) 2_665 16_557
C1A C1A I2 121(2) 13_677 16_557
I2 C1A I2 119(5) . 16_557

loop_
_geom_bond_atom_site_label_1
_geom_bond_atom_site_label_2
_geom_bond_distance
_geom_bond_site_symmetry_2
I1 I2 3.588(3) 13_666
I1 I2 3.588(3) 5
I1 I2 3.588(3) 4_665
I1 I2 3.588(3) 14_556
I1 I2 3.588(3) 6_655
I1 I2 3.588(3) 15_656
I2 C1 2.14(5) 2_665
I2 C1A 2.10(5) .
I2 I2 3.533(5) 4_675
I2 I1 3.588(3) 13_666
I2 I2 3.608(6) 16_557
C1 C1A 0.92(8) 3_565
C1 C1A 0.92(8) 15_657
C1 C1 1.19(16) 13_667
C1 I2 2.14(5) 3_565
C1 I2 2.14(5) 6_655
C1A C1 0.92(8) 14_567
C1A C1 0.92(8) 2_665
C1A C1A 1.4(2) 13_677
C1A I2 2.10(5) 16_557
